data_2207527
loop_
_publ_author_name
'Saied, Okba'
'Maris, Thierry'
'Simard, Michel'
'Wuest, James D.'

_publ_section_title
;
 Tetrakis(2-methoxy-5-pyridyl)silane
;
_journal_coeditor_code ER6026
_journal_issue 12
_journal_name_full 'Acta Crystallographica Section E'
_journal_page_first o4136
_journal_page_last o4138
_journal_paper_doi 10.1107/S1600536805036445
_journal_volume 61
_journal_year 2005
_chemical_formula_iupac 'C24 H24 N4 O4 Si'
_chemical_formula_moiety 'C24 H24 N4 O4 Si'
_chemical_formula_sum 'C24 H24 N4 O4 Si'
_chemical_formula_weight 460.56
_chemical_name_systematic
;
Tetrakis(2-methoxy-5-pyridyl)silane
;
_space_group_IT_number 2
_symmetry_cell_setting triclinic
_symmetry_space_group_name_Hall '-P 1'
_symmetry_space_group_name_H-M 'P -1'
_atom_sites_solution_hydrogens geom
_atom_sites_solution_primary direct
_atom_sites_solution_secondary difmap
_audit_creation_method SHELXL97
_cell_angle_alpha 107.74(4)
_cell_angle_beta 94.68(3)
_cell_angle_gamma 99.22(3)
_cell_formula_units_Z 2
_cell_length_a 9.661(3)
_cell_length_b 10.364(4)
_cell_length_c 12.230(6)
_cell_measurement_reflns_used 25
_cell_measurement_temperature 225(2)
_cell_measurement_theta_max 30.00
_cell_measurement_theta_min 15.00
_cell_volume 1140.1(9)
_computing_cell_refinement 'CAD-4 Software'
_computing_data_collection 'CAD-4 Software (Enraf--Nonius, 1989)'
_computing_data_reduction 'modified versions of NRC-2/NRC2A (Ahmed <i>et al.</i>,  1973)'
_computing_molecular_graphics 'SHELXTL (Bruker, 1997)'
_computing_publication_material 'enCIFer (Allen <i>et al.</i>,  2004)'
_computing_structure_refinement 'SHELXL97 (Sheldrick, 1997)'
_computing_structure_solution 'SHELXS97 (Sheldrick, 1997)'
_diffrn_ambient_temperature 225(2)
_diffrn_measured_fraction_theta_full 1.000
_diffrn_measured_fraction_theta_max 1.000
_diffrn_measurement_device_type 'Enraf--Nonius CAD-4'
_diffrn_measurement_method \w/2\q
_diffrn_radiation_monochromator graphite
_diffrn_radiation_source 'X-ray sealed tube'
_diffrn_radiation_type CuK\a
_diffrn_radiation_wavelength 1.54178
_diffrn_reflns_av_R_equivalents 0.078
_diffrn_reflns_av_sigmaI/netI 0.0196
_diffrn_reflns_limit_h_max 11
_diffrn_reflns_limit_h_min -11
_diffrn_reflns_limit_k_max 12
_diffrn_reflns_limit_k_min -12
_diffrn_reflns_limit_l_max 14
_diffrn_reflns_limit_l_min -14
_diffrn_reflns_number 8614
_diffrn_reflns_theta_full 69.76
_diffrn_reflns_theta_max 69.76
_diffrn_reflns_theta_min 3.83
_diffrn_standards_decay_% 0.11
_diffrn_standards_interval_time 60
_diffrn_standards_number 6
_exptl_absorpt_coefficient_mu 1.237
_exptl_absorpt_correction_T_max 0.8100
_exptl_absorpt_correction_T_min 0.5700
_exptl_absorpt_correction_type analytical
_exptl_absorpt_process_details '(ABSORP in NRCVAX; Gabe <i>et al.</i>,  1989)'
_exptl_crystal_colour Colorless
_exptl_crystal_density_diffrn 1.342
_exptl_crystal_density_method 'not measured'
_exptl_crystal_description block
_exptl_crystal_F_000 484
_exptl_crystal_size_max 0.52
_exptl_crystal_size_mid 0.48
_exptl_crystal_size_min 0.18
_refine_diff_density_max 0.429
_refine_diff_density_min -0.530
_refine_ls_extinction_coef 0.0133(15)
_refine_ls_extinction_expression Fc^*^=kFc[1+0.001xFc^2^\l^3^/sin(2\q)]^-1/4^
_refine_ls_extinction_method 'SHELXL97 (Sheldrick, 1997)'
_refine_ls_goodness_of_fit_ref 1.114
_refine_ls_hydrogen_treatment constr
_refine_ls_matrix_type full
_refine_ls_number_parameters 302
_refine_ls_number_reflns 4319
_refine_ls_number_restraints 0
_refine_ls_restrained_S_all 1.114
_refine_ls_R_factor_all 0.0597
_refine_ls_R_factor_gt 0.0574
_refine_ls_shift/su_max 0.000
_refine_ls_shift/su_mean 0.000
_refine_ls_structure_factor_coef Fsqd
_refine_ls_weighting_details 'calc w = 1/[\s^2^(Fo^2^)+(0.1135P)^2^+0.4013P] where P=(Fo^2^+2Fc^2^)/3'
_refine_ls_weighting_scheme calc
_refine_ls_wR_factor_gt 0.1698
_refine_ls_wR_factor_ref 0.1726
_reflns_number_gt 3964
_reflns_number_total 4319
_reflns_threshold_expression I>2\s(I)
_cod_data_source_file er6026.cif
_cod_data_source_block II
_cod_depositor_comments
;
The following automatic conversions were performed:
'_geom_bond_publ_flag' value 'Y' changed to 'y' according to
'/home/saulius/struct/CIF-dictionaries/cif_core.dic' dictionary named
'cif_core.dic' version 2.4.1 from 2010-06-29 (4
times).

'_geom_angle_publ_flag' value 'Y' changed to 'y' according to
'/home/saulius/struct/CIF-dictionaries/cif_core.dic' dictionary named
'cif_core.dic' version 2.4.1 from 2010-06-29 (6 times).

Automatic conversion script
Id: cif_fix_enum 1527 2010-12-29 10:47:43Z saulius 

The following automatic conversions were performed:

'_geom_bond_publ_flag' value 'Y' changed to 'y' according to
/home/saulius/struct/CIF-dictionaries/cif_core.dic dictionary named
'cif_core.dic' version 2.4.1 from 2010-06-29 (4
times).

'_geom_angle_publ_flag' value 'Y' changed to 'y' according
to /home/saulius/struct/CIF-dictionaries/cif_core.dic dictionary
named 'cif_core.dic' version 2.4.1 from 2010-06-29 (6 times).

Automatic conversion script
Id: cif_fix_values 1715 2011-07-08 13:25:40Z adriana 
;
_cod_database_code 2207527
_cod_database_fobs_code 2207527

loop_
_symmetry_equiv_pos_as_xyz
'x, y, z'
'-x, -y, -z'

loop_
_atom_site_label
_atom_site_fract_x
_atom_site_fract_y
_atom_site_fract_z
_atom_site_U_iso_or_equiv
_atom_site_adp_type
_atom_site_calc_flag
_atom_site_refinement_flags
_atom_site_occupancy
_atom_site_type_symbol
Si 0.28028(5) 0.24267(5) 0.32296(5) 0.0327(2) Uani d . 1 Si
O14 0.53201(18) 0.13402(16) 0.73881(14) 0.0463(4) Uani d . 1 O
O24 0.05137(19) 0.76165(16) 0.45700(14) 0.0488(4) Uani d . 1 O
O34 -0.18124(16) -0.21736(16) 0.03363(13) 0.0464(4) Uani d . 1 O
O44 0.79059(17) 0.35816(18) 0.10007(16) 0.0517(4) Uani d . 1 O
N13 0.5264(2) 0.26889(18) 0.62133(16) 0.0410(4) Uani d . 1 N
N23 0.0789(2) 0.56330(19) 0.31729(16) 0.0413(4) Uani d . 1 N
N33 -0.10641(19) -0.01673(19) 0.18841(16) 0.0409(4) Uani d . 1 N
N43 0.5946(2) 0.42981(18) 0.17707(16) 0.0393(4) Uani d . 1 N
C11 0.3500(2) 0.1973(2) 0.45052(18) 0.0343(4) Uani d . 1 C
C12 0.4638(2) 0.2871(2) 0.52634(19) 0.0402(5) Uani d . 1 C
H12 0.5006 0.3677 0.5100 0.048 Uiso calc R 1 H
C14 0.4734(2) 0.1558(2) 0.64314(18) 0.0368(5) Uani d . 1 C
C15 0.3609(2) 0.0552(2) 0.5738(2) 0.0427(5) Uani d . 1 C
H15 0.3278 -0.0251 0.5922 0.051 Uiso calc R 1 H
C16 0.2997(2) 0.0778(2) 0.47714(19) 0.0400(5) Uani d . 1 C
H16 0.2233 0.0120 0.4285 0.048 Uiso calc R 1 H
C17 0.6353(3) 0.2466(3) 0.8163(2) 0.0569(7) Uani d . 1 C
H17A 0.5950 0.3293 0.8376 0.085 Uiso calc R 1 H
H17B 0.7177 0.2624 0.7783 0.085 Uiso calc R 1 H
H17C 0.6630 0.2245 0.8855 0.085 Uiso calc R 1 H
C21 0.2040(2) 0.4026(2) 0.37185(17) 0.0346(4) Uani d . 1 C
C22 0.1313(3) 0.4464(2) 0.29208(19) 0.0420(5) Uani d . 1 C
H22 0.1174 0.3901 0.2141 0.050 Uiso calc R 1 H
C24 0.0992(2) 0.6409(2) 0.42661(18) 0.0374(5) Uani d . 1 C
C25 0.1683(2) 0.6080(2) 0.51605(19) 0.0422(5) Uani d . 1 C
H25 0.1795 0.6664 0.5933 0.051 Uiso calc R 1 H
C26 0.2193(2) 0.4882(2) 0.48796(18) 0.0377(5) Uani d . 1 C
H26 0.2651 0.4626 0.5467 0.045 Uiso calc R 1 H
C27 -0.0282(3) 0.7912(3) 0.3666(2) 0.0525(6) Uani d . 1 C
H27A -0.0518 0.8817 0.3970 0.079 Uiso calc R 1 H
H27B -0.1145 0.7220 0.3374 0.079 Uiso calc R 1 H
H27C 0.0279 0.7898 0.3041 0.079 Uiso calc R 1 H
C31 0.1398(2) 0.0977(2) 0.22623(17) 0.0348(4) Uani d . 1 C
C32 0.0024(2) 0.0850(2) 0.24998(18) 0.0405(5) Uani d . 1 C
H32 -0.0172 0.1530 0.3145 0.049 Uiso calc R 1 H
C34 -0.0767(2) -0.1118(2) 0.09871(17) 0.0368(5) Uani d . 1 C
C35 0.0568(2) -0.1119(2) 0.06465(19) 0.0414(5) Uani d . 1 C
H35 0.0730 -0.1822 0.0001 0.050 Uiso calc R 1 H
C36 0.1645(2) -0.0056(2) 0.12877(19) 0.0398(5) Uani d . 1 C
H36 0.2558 -0.0018 0.1072 0.048 Uiso calc R 1 H
C37 -0.3191(3) -0.2177(3) 0.0694(2) 0.0569(7) Uani d . 1 C
H37A -0.3143 -0.2198 0.1484 0.085 Uiso calc R 1 H
H37B -0.3849 -0.2986 0.0185 0.085 Uiso calc R 1 H
H37C -0.3512 -0.1350 0.0656 0.085 Uiso calc R 1 H
C41 0.4374(2) 0.2765(2) 0.24831(17) 0.0339(4) Uani d . 1 C
C42 0.4786(2) 0.3985(2) 0.22550(18) 0.0366(5) Uani d . 1 C
H42 0.4213 0.4651 0.2453 0.044 Uiso calc R 1 H
C44 0.6736(2) 0.3348(2) 0.15048(18) 0.0375(5) Uani d . 1 C
C45 0.6449(2) 0.2081(2) 0.1696(2) 0.0422(5) Uani d . 1 C
H45 0.7046 0.1438 0.1489 0.051 Uiso calc R 1 H
C46 0.5270(2) 0.1803(2) 0.21969(19) 0.0396(5) Uani d . 1 C
H46 0.5057 0.0963 0.2351 0.047 Uiso calc R 1 H
C47 0.8219(3) 0.4862(3) 0.0766(3) 0.0610(7) Uani d . 1 C
H47A 0.8175 0.4680 -0.0063 0.092 Uiso calc R 1 H
H47B 0.9162 0.5351 0.1145 0.092 Uiso calc R 1 H
H47C 0.7533 0.5423 0.1059 0.092 Uiso calc R 1 H

loop_
_atom_site_aniso_label
_atom_site_aniso_U_11
_atom_site_aniso_U_22
_atom_site_aniso_U_33
_atom_site_aniso_U_12
_atom_site_aniso_U_13
_atom_site_aniso_U_23
Si 0.0312(3) 0.0295(3) 0.0318(3) -0.0033(2) 0.0037(2) 0.0067(2)
O14 0.0557(10) 0.0404(8) 0.0414(8) 0.0029(7) 0.0009(7) 0.0162(7)
O24 0.0571(10) 0.0375(9) 0.0465(9) 0.0100(7) 0.0096(7) 0.0048(7)
O34 0.0394(8) 0.0413(9) 0.0419(8) -0.0101(7) 0.0022(7) -0.0004(7)
O44 0.0424(9) 0.0508(10) 0.0590(10) 0.0000(7) 0.0216(8) 0.0145(8)
N13 0.0429(10) 0.0332(9) 0.0418(10) -0.0051(7) -0.0003(8) 0.0127(8)
N23 0.0429(10) 0.0380(10) 0.0377(9) 0.0049(8) 0.0044(7) 0.0063(8)
N33 0.0334(9) 0.0393(10) 0.0389(9) -0.0033(7) 0.0062(7) 0.0018(8)
N43 0.0409(10) 0.0328(9) 0.0400(9) -0.0017(7) 0.0108(7) 0.0090(7)
C11 0.0330(10) 0.0318(10) 0.0342(10) -0.0017(8) 0.0066(8) 0.0086(8)
C12 0.0398(11) 0.0338(10) 0.0430(11) -0.0085(8) -0.0019(9) 0.0164(9)
C14 0.0424(11) 0.0316(10) 0.0362(10) 0.0056(8) 0.0102(9) 0.0104(8)
C15 0.0475(12) 0.0324(10) 0.0469(12) -0.0037(9) 0.0076(10) 0.0161(9)
C16 0.0391(11) 0.0315(10) 0.0417(11) -0.0070(8) 0.0036(9) 0.0080(8)
C17 0.0597(16) 0.0553(15) 0.0486(14) -0.0023(12) -0.0110(12) 0.0181(12)
C21 0.0304(10) 0.0323(10) 0.0350(10) -0.0029(7) 0.0051(8) 0.0062(8)
C22 0.0493(12) 0.0354(11) 0.0330(10) 0.0028(9) 0.0035(9) 0.0022(8)
C24 0.0346(10) 0.0313(10) 0.0401(11) -0.0004(8) 0.0083(8) 0.0055(8)
C25 0.0435(12) 0.0396(11) 0.0322(10) -0.0011(9) 0.0055(9) 0.0001(9)
C26 0.0338(10) 0.0390(11) 0.0338(10) -0.0024(8) 0.0033(8) 0.0077(8)
C27 0.0553(15) 0.0437(13) 0.0582(15) 0.0133(11) 0.0101(12) 0.0135(11)
C31 0.0371(10) 0.0303(10) 0.0322(10) -0.0016(8) 0.0054(8) 0.0070(8)
C32 0.0379(11) 0.0369(11) 0.0352(10) -0.0010(8) 0.0054(8) -0.0009(8)
C34 0.0393(11) 0.0316(10) 0.0315(10) -0.0038(8) 0.0016(8) 0.0052(8)
C35 0.0408(12) 0.0357(11) 0.0381(11) 0.0018(9) 0.0077(9) 0.0002(9)
C36 0.0354(11) 0.0386(11) 0.0395(11) 0.0011(9) 0.0093(9) 0.0062(9)
C37 0.0374(12) 0.0565(15) 0.0576(15) -0.0106(11) 0.0013(11) 0.0019(12)
C41 0.0340(10) 0.0312(10) 0.0315(9) -0.0010(8) 0.0023(8) 0.0071(8)
C42 0.0356(10) 0.0316(10) 0.0385(10) 0.0015(8) 0.0077(8) 0.0074(8)
C44 0.0326(10) 0.0382(11) 0.0333(10) -0.0028(8) 0.0063(8) 0.0040(8)
C45 0.0381(11) 0.0380(11) 0.0469(12) 0.0063(9) 0.0077(9) 0.0086(9)
C46 0.0401(11) 0.0318(10) 0.0442(11) 0.0004(8) 0.0058(9) 0.0118(9)
C47 0.0563(16) 0.0574(16) 0.0664(17) -0.0080(12) 0.0243(13) 0.0214(13)

loop_
_atom_type_symbol
_atom_type_description
_atom_type_scat_dispersion_real
_atom_type_scat_dispersion_imag
_atom_type_scat_source
Si Si 0.2541 0.3302 'International Tables Vol C Tables 4.2.6.8 and 6.1.1.4'
O O 0.0492 0.0322 'International Tables Vol C Tables 4.2.6.8 and 6.1.1.4'
N N 0.0311 0.0180 'International Tables Vol C Tables 4.2.6.8 and 6.1.1.4'
C C 0.0181 0.0091 'International Tables Vol C Tables 4.2.6.8 and 6.1.1.4'
H H 0.0000 0.0000 'International Tables Vol C Tables 4.2.6.8 and 6.1.1.4'

loop_
_geom_angle_atom_site_label_1
_geom_angle_atom_site_label_2
_geom_angle_atom_site_label_3
_geom_angle
_geom_angle_publ_flag
C11 SI C31 110.28(10) y
C11 SI C21 110.38(10) y
C31 SI C21 109.15(10) y
C11 SI C41 105.43(10) y
C31 SI C41 111.96(10) y
C21 SI C41 109.59(10) y
C14 O14 C17 116.00(18) ?
C24 O24 C27 116.65(18) ?
C34 O34 C37 116.28(18) ?
C44 O44 C47 117.65(19) ?
C14 N13 C12 116.36(18) ?
C24 N23 C22 116.7(2) ?
C34 N33 C32 116.43(19) ?
C44 N43 C42 116.22(19) ?
C12 C11 C16 115.35(19) ?
C12 C11 SI 118.50(15) ?
C16 C11 SI 126.13(16) ?
N13 C12 C11 125.67(19) ?
N13 C12 H12 117.2 ?
C11 C12 H12 117.2 ?
N13 C14 O14 118.39(19) ?
N13 C14 C15 124.4(2) ?
O14 C14 C15 117.20(19) ?
C16 C15 C14 117.36(19) ?
C16 C15 H15 121.3 ?
C14 C15 H15 121.3 ?
C15 C16 C11 120.8(2) ?
C15 C16 H16 119.6 ?
C11 C16 H16 119.6 ?
O14 C17 H17A 109.5 ?
O14 C17 H17B 109.5 ?
H17A C17 H17B 109.5 ?
O14 C17 H17C 109.5 ?
H17A C17 H17C 109.5 ?
H17B C17 H17C 109.5 ?
C22 C21 C26 115.5(2) ?
C22 C21 SI 120.47(16) ?
C26 C21 SI 124.04(17) ?
N23 C22 C21 125.2(2) ?
N23 C22 H22 117.4 ?
C21 C22 H22 117.4 ?
N23 C24 O24 119.4(2) ?
N23 C24 C25 124.1(2) ?
O24 C24 C25 116.52(19) ?
C26 C25 C24 117.9(2) ?
C26 C25 H25 121.1 ?
C24 C25 H25 121.1 ?
C25 C26 C21 120.6(2) ?
C25 C26 H26 119.7 ?
C21 C26 H26 119.7 ?
O24 C27 H27A 109.5 ?
O24 C27 H27B 109.5 ?
H27A C27 H27B 109.5 ?
O24 C27 H27C 109.5 ?
H27A C27 H27C 109.5 ?
H27B C27 H27C 109.5 ?
C32 C31 C36 115.50(19) ?
C32 C31 SI 120.23(15) ?
C36 C31 SI 124.25(16) ?
N33 C32 C31 125.43(19) ?
N33 C32 H32 117.3 ?
C31 C32 H32 117.3 ?
N33 C34 O34 119.4(2) ?
N33 C34 C35 124.32(19) ?
O34 C34 C35 116.31(19) ?
C36 C35 C34 117.5(2) ?
C36 C35 H35 121.3 ?
C34 C35 H35 121.3 ?
C35 C36 C31 120.8(2) ?
C35 C36 H36 119.6 ?
C31 C36 H36 119.6 ?
O34 C37 H37A 109.5 ?
O34 C37 H37B 109.5 ?
H37A C37 H37B 109.5 ?
O34 C37 H37C 109.5 ?
H37A C37 H37C 109.5 ?
H37B C37 H37C 109.5 ?
C42 C41 C46 115.94(19) ?
C42 C41 SI 123.22(16) ?
C46 C41 SI 120.69(16) ?
N43 C42 C41 125.2(2) ?
N43 C42 H42 117.4 ?
C41 C42 H42 117.4 ?
N43 C44 O44 119.5(2) ?
N43 C44 C45 124.48(19) ?
O44 C44 C45 116.0(2) ?
C46 C45 C44 117.7(2) ?
C46 C45 H45 121.2 ?
C44 C45 H45 121.2 ?
C45 C46 C41 120.5(2) ?
C45 C46 H46 119.8 ?
C41 C46 H46 119.8 ?
O44 C47 H47A 109.5 ?
O44 C47 H47B 109.5 ?
H47A C47 H47B 109.5 ?
O44 C47 H47C 109.5 ?
H47A C47 H47C 109.5 ?
H47B C47 H47C 109.5 ?

loop_
_geom_bond_atom_site_label_1
_geom_bond_atom_site_label_2
_geom_bond_distance
_geom_bond_publ_flag
Si C11 1.867(2) y
Si C31 1.871(2) y
Si C21 1.872(2) y
Si C41 1.874(2) y
O14 C14 1.354(3) ?
O14 C17 1.433(3) ?
O24 C24 1.360(3) ?
O24 C27 1.432(3) ?
O34 C34 1.354(3) ?
O34 C37 1.435(3) ?
O44 C44 1.354(3) ?
O44 C47 1.433(3) ?
N13 C14 1.315(3) ?
N13 C12 1.344(3) ?
N23 C24 1.313(3) ?
N23 C22 1.347(3) ?
N33 C34 1.319(3) ?
N33 C32 1.348(3) ?
N43 C44 1.320(3) ?
N43 C42 1.349(3) ?
C11 C12 1.384(3) ?
C11 C16 1.398(3) ?
C12 H12 0.94 ?
C14 C15 1.391(3) ?
C15 C16 1.379(3) ?
C15 H15 0.94 ?
C16 H16 0.94 ?
C17 H17A 0.97 ?
C17 H17B 0.97 ?
C17 H17C 0.97 ?
C21 C22 1.383(3) ?
C21 C26 1.408(3) ?
C22 H22 0.94 ?
C24 C25 1.392(3) ?
C25 C26 1.367(3) ?
C25 H25 0.94 ?
C26 H26 0.94 ?
C27 H27A 0.97 ?
C27 H27B 0.97 ?
C27 H27C 0.97 ?
C31 C32 1.377(3) ?
C31 C36 1.405(3) ?
C32 H32 0.94 ?
C34 C35 1.388(3) ?
C35 C36 1.373(3) ?
C35 H35 0.94 ?
C36 H36 0.94 ?
C37 H37A 0.97 ?
C37 H37B 0.97 ?
C37 H37C 0.97 ?
C41 C42 1.381(3) ?
C41 C46 1.407(3) ?
C42 H42 0.94 ?
C44 C45 1.392(3) ?
C45 C46 1.368(3) ?
C45 H45 0.94 ?
C46 H46 0.94 ?
C47 H47A 0.97 ?
C47 H47B 0.97 ?
C47 H47C 0.97 ?

loop_
_geom_torsion_atom_site_label_1
_geom_torsion_atom_site_label_2
_geom_torsion_atom_site_label_3
_geom_torsion_atom_site_label_4
_geom_torsion
_geom_torsion_publ_flag
C31 SI C11 C12 174.20(17) ?
C21 SI C11 C12 -65.1(2) ?
C41 SI C11 C12 53.16(19) ?
C31 SI C11 C16 -4.5(2) ?
C21 SI C11 C16 116.21(19) ?
C41 SI C11 C16 -125.52(19) ?
C14 N1 C12 C11 -0.2(3) ?
C16 C1 C12 N13 -0.8(3) ?
SI C1 C12 N13 -179.61(18) ?
C12 N1 C14 O14 -179.18(19) ?
C12 N1 C14 C15 1.3(3) ?
C17 O1 C14 N13 8.1(3) y
C17 O1 C14 C15 -172.3(2) ?
N13 C1 C15 C16 -1.3(3) ?
O14 C1 C15 C16 179.2(2) ?
C14 C1 C16 C11 0.2(3) ?
C12 C1 C16 C15 0.8(3) ?
SI C1 C16 C15 179.48(17) ?
C11 SI C21 C22 -172.37(17) ?
C31 SI C21 C22 -51.00(19) ?
C41 SI C21 C22 71.94(19) ?
C11 SI C21 C26 9.9(2) ?
C31 SI C21 C26 131.28(17) ?
C41 SI C21 C26 -105.78(18) ?
C24 N2 C22 C21 0.1(3) ?
C26 C2 C22 N23 1.5(3) ?
SI C2 C22 N23 -176.37(18) ?
C22 N2 C24 O24 178.60(19) ?
C22 N2 C24 C25 -1.3(3) ?
C27 O2 C24 N23 4.3(3) y
C27 O2 C24 C25 -175.8(2) ?
N23 C2 C25 C26 0.7(3) ?
O24 C2 C25 C26 -179.13(19) ?
C24 C2 C26 C21 1.0(3) ?
C22 C2 C26 C25 -2.0(3) ?
SI C2 C26 C25 175.80(16) ?
C11 SI C31 C32 83.4(2) ?
C21 SI C31 C32 -38.1(2) ?
C41 SI C31 C32 -159.57(17) ?
C11 SI C31 C36 -95.0(2) ?
C21 SI C31 C36 143.55(19) ?
C41 SI C31 C36 22.0(2) ?
C34 N3 C32 C31 0.5(4) ?
C36 C3 C32 N33 0.3(3) ?
SI C3 C32 N33 -178.21(18) ?
C32 N3 C34 O34 179.60(19) ?
C32 N3 C34 C35 -0.6(3) ?
C37 O3 C34 N33 -0.6(3) y
C37 O3 C34 C35 179.5(2) ?
N33 C3 C35 C36 -0.2(4) ?
O34 C3 C35 C36 179.6(2) ?
C34 C3 C36 C31 1.1(3) ?
C32 C3 C36 C35 -1.1(3) ?
SI C3 C36 C35 177.33(17) ?
C11 SI C41 C42 -124.20(18) ?
C31 SI C41 C42 115.86(18) ?
C21 SI C41 C42 -5.4(2) ?
C11 SI C41 C46 51.09(19) ?
C31 SI C41 C46 -68.85(19) ?
C21 SI C41 C46 169.89(16) ?
C44 N4 C42 C41 -0.2(3) ?
C46 C4 C42 N43 1.2(3) ?
SI C4 C42 N43 176.66(16) ?
C42 N4 C44 O44 179.05(19) ?
C42 N4 C44 C45 -0.3(3) ?
C47 O4 C44 N43 -0.7(3) y
C47 O4 C44 C45 178.7(2) ?
N43 C4 C45 C46 -0.2(3) ?
O44 C4 C45 C46 -179.54(19) ?
C44 C4 C46 C41 1.2(3) ?
C42 C4 C46 C45 -1.6(3) ?
SI C4 C46 C45 -177.23(17) ?

loop_
_cod_related_entry_id
_cod_related_entry_database
_cod_related_entry_code
1 ChemSpider 21126892
